data_7022446
loop_
_publ_author_name
'Castarlenas, Ricardo'
'Cunchillos, Carmen'
'G\'omez-Bautista, Daniel'
'Jim\'enez, M Victoria'
'Lahoz, Fernando J.'
'Miranda, Jos\'e R'
'Oro, Luis A.'
'P\'erez-Torrente, Jes\'us J'

_publ_section_title
;
 Bis(hydrosulfido)-bridged dinuclear rhodium(I) complexes as a platform
 for the synthesis of trinuclear sulfido aggregates with the core
 [MRh2(\m3-S2)] (M = Rh, Ir, Pd, Pt, Ru).
;
_journal_issue 10
_journal_name_full 'Dalton transactions (Cambridge, England : 2003)'
_journal_page_first 3471
_journal_page_last 3481
_journal_paper_doi 10.1039/c2dt32680a
_journal_volume 42
_journal_year 2013
_chemical_formula_moiety 'C80 H72 O12 P4 Pd Rh2 S2'
_chemical_formula_sum 'C80 H72 O12 P4 Pd Rh2 S2'
_chemical_formula_weight 1725.60
_chemical_name_systematic
;
?
;
_space_group_IT_number 33
_symmetry_cell_setting orthorhombic
_symmetry_space_group_name_Hall 'P 2c -2n'
_symmetry_space_group_name_H-M 'P n a 21'
_atom_sites_solution_hydrogens geom
_atom_sites_solution_primary direct
_atom_sites_solution_secondary difmap
_audit_creation_method SHELXL-97
_cell_angle_alpha 90.00
_cell_angle_beta 90.00
_cell_angle_gamma 90.00
_cell_formula_units_Z 4
_cell_length_a 28.003(8)
_cell_length_b 11.553(3)
_cell_length_c 22.405(7)
_cell_measurement_reflns_used 5308
_cell_measurement_temperature 100(2)
_cell_measurement_theta_max 22.142
_cell_measurement_theta_min 2.273
_cell_volume 7248(4)
_computing_cell_refinement 'SAINT+ v. 6.45 (Bruker AXS, 2003)'
_computing_data_collection 'SMART v. 5.611 (Bruker AXS, 2000)'
_computing_data_reduction 'SAINT+ v. 6.45 (Bruker AXS, 2003)'
_computing_molecular_graphics 'XP program, SHELXTL v6.12, Bruker2000'
_computing_publication_material 'XCIF program, SHELXTLv6.12, BrukerAXS'
_computing_structure_refinement 'SHELXL-97 (Sheldrick, 1997)'
_computing_structure_solution 'SHELXS-97 (Sheldrick, 1990)'
_diffrn_ambient_temperature 100(2)
_diffrn_detector_area_resol_mean 8.26
_diffrn_measured_fraction_theta_full 1.000
_diffrn_measured_fraction_theta_max 1.000
_diffrn_measurement_device_type 'Bruker SMART APEX CCD system'
_diffrn_measurement_method '\w rotations with narrow frames'
_diffrn_radiation_monochromator graphite
_diffrn_radiation_source 'fine-focus sealed tube'
_diffrn_radiation_type MoK\a
_diffrn_radiation_wavelength 0.71073
_diffrn_reflns_av_R_equivalents 0.1186
_diffrn_reflns_av_sigmaI/netI 0.0894
_diffrn_reflns_limit_h_max 35
_diffrn_reflns_limit_h_min -35
_diffrn_reflns_limit_k_max 14
_diffrn_reflns_limit_k_min -14
_diffrn_reflns_limit_l_max 28
_diffrn_reflns_limit_l_min -28
_diffrn_reflns_number 80905
_diffrn_reflns_theta_full 26.73
_diffrn_reflns_theta_max 26.73
_diffrn_reflns_theta_min 1.72
_diffrn_standards_decay_% 0
_exptl_absorpt_coefficient_mu 0.905
_exptl_absorpt_correction_T_max 0.9561
_exptl_absorpt_correction_T_min 0.8257
_exptl_absorpt_correction_type multi-scan
_exptl_absorpt_process_details
;
SADABS: Area-Detector Absorption Correction. (1996) Bruker-AXS
within SAINT+ package, v. 6.45.
;
_exptl_crystal_colour red
_exptl_crystal_density_diffrn 1.581
_exptl_crystal_density_method 'not measured'
_exptl_crystal_description needle
_exptl_crystal_F_000 3504
_exptl_crystal_size_max 0.22
_exptl_crystal_size_mid 0.07
_exptl_crystal_size_min 0.05
_refine_diff_density_max 0.768
_refine_diff_density_min -1.092
_refine_diff_density_rms 0.117
_refine_ls_abs_structure_details 'Flack H D (1983), Acta Cryst. A39, 876-881'
_refine_ls_abs_structure_Flack 0.00(3)
_refine_ls_extinction_coef 0.00007(2)
_refine_ls_extinction_expression Fc^*^=kFc[1+0.001xFc^2^\l^3^/sin(2\q)]^-1/4^
_refine_ls_extinction_method SHELXL
_refine_ls_goodness_of_fit_ref 1.072
_refine_ls_hydrogen_treatment constr
_refine_ls_matrix_type full
_refine_ls_number_parameters 911
_refine_ls_number_reflns 15385
_refine_ls_number_restraints 1
_refine_ls_restrained_S_all 1.072
_refine_ls_R_factor_all 0.0787
_refine_ls_R_factor_gt 0.0600
_refine_ls_shift/su_max 0.001
_refine_ls_shift/su_mean 0.000
_refine_ls_structure_factor_coef Fsqd
_refine_ls_weighting_details 'calc w=1/[\s^2^(Fo^2^)+(0.0305P)^2^+9.1172P] where P=(Fo^2^+2Fc^2^)/3'
_refine_ls_weighting_scheme calc
_refine_ls_wR_factor_gt 0.1002
_refine_ls_wR_factor_ref 0.1063
_reflns_number_gt 12725
_reflns_number_total 15385
_reflns_threshold_expression >2sigma(I)
_cod_data_source_file c2dt32680a.txt
_cod_data_source_block compnd_6
_cod_original_sg_symbol_H-M Pna21
_cod_database_code 7022446

loop_
_symmetry_equiv_pos_as_xyz
'x, y, z'
'-x, -y, z+1/2'
'x+1/2, -y+1/2, z'
'-x+1/2, y+1/2, z+1/2'

loop_
_atom_site_label
_atom_site_type_symbol
_atom_site_fract_x
_atom_site_fract_y
_atom_site_fract_z
_atom_site_U_iso_or_equiv
_atom_site_adp_type
_atom_site_occupancy
_atom_site_symmetry_multiplicity
_atom_site_calc_flag
_atom_site_refinement_flags
Pd Pd 0.201754(17) 0.11691(4) 0.14688(3) 0.01764(11) Uani 1 1 d .
Rh2 Rh 0.239580(17) 0.30631(5) 0.06360(2) 0.01621(12) Uani 1 1 d .
Rh3 Rh 0.133553(17) 0.31330(5) 0.11049(2) 0.01582(11) Uani 1 1 d .
S1 S 0.17527(6) 0.17427(15) 0.05350(8) 0.0187(4) Uani 1 1 d .
S2 S 0.20771(6) 0.31444(15) 0.16117(7) 0.0181(4) Uani 1 1 d .
C1 C 0.2488(3) 0.0684(6) 0.2235(3) 0.0259(17) Uani 1 1 d .
H1 H 0.2652 0.1391 0.2164 0.031 Uiso 1 1 calc R
C2 C 0.2033(2) 0.0758(6) 0.2441(3) 0.0206(15) Uani 1 1 d .
H2 H 0.1913 0.1509 0.2527 0.025 Uiso 1 1 calc R
C3 C 0.1708(3) -0.0234(6) 0.2544(3) 0.0248(17) Uani 1 1 d .
H3A H 0.1377 0.0064 0.2573 0.030 Uiso 1 1 calc R
H3B H 0.1789 -0.0589 0.2933 0.030 Uiso 1 1 calc R
C4 C 0.1721(2) -0.1193(7) 0.2058(3) 0.0258(17) Uani 1 1 d .
H4A H 0.1977 -0.1752 0.2157 0.031 Uiso 1 1 calc R
H4B H 0.1413 -0.1616 0.2063 0.031 Uiso 1 1 calc R
C5 C 0.1805(2) -0.0728(6) 0.1444(4) 0.0258(16) Uani 1 1 d .
H5 H 0.1530 -0.0506 0.1224 0.031 Uiso 1 1 calc R
C6 C 0.2229(2) -0.0591(6) 0.1170(4) 0.0274(17) Uani 1 1 d .
H6 H 0.2224 -0.0358 0.0763 0.033 Uiso 1 1 calc R
C7 C 0.2716(2) -0.0778(7) 0.1457(4) 0.0333(19) Uani 1 1 d .
H7A H 0.2798 -0.1609 0.1423 0.040 Uiso 1 1 calc R
H7B H 0.2956 -0.0339 0.1225 0.040 Uiso 1 1 calc R
C8 C 0.2758(3) -0.0428(7) 0.2108(4) 0.033(2) Uani 1 1 d .
H8A H 0.2630 -0.1055 0.2363 0.040 Uiso 1 1 calc R
H8B H 0.3099 -0.0320 0.2210 0.040 Uiso 1 1 calc R
P1 P 0.26582(6) 0.28766(16) -0.02687(8) 0.0177(4) Uani 1 1 d .
O1 O 0.25974(15) 0.3887(4) -0.0771(2) 0.0205(11) Uani 1 1 d .
C11 C 0.2176(2) 0.4436(6) -0.0909(3) 0.0215(16) Uani 1 1 d .
C12 C 0.2217(3) 0.5405(7) -0.1247(3) 0.0259(17) Uani 1 1 d .
H12 H 0.2522 0.5680 -0.1364 0.031 Uiso 1 1 calc R
C13 C 0.1798(3) 0.6000(7) -0.1423(3) 0.0305(19) Uani 1 1 d .
H13 H 0.1823 0.6682 -0.1659 0.037 Uiso 1 1 calc R
C14 C 0.1355(3) 0.5595(7) -0.1254(3) 0.0308(19) Uani 1 1 d .
H14 H 0.1075 0.5993 -0.1376 0.037 Uiso 1 1 calc R
C15 C 0.1320(3) 0.4622(7) -0.0913(3) 0.0275(18) Uani 1 1 d .
H15 H 0.1015 0.4345 -0.0794 0.033 Uiso 1 1 calc R
C16 C 0.1729(2) 0.4037(7) -0.0739(3) 0.0263(18) Uani 1 1 d .
H16 H 0.1703 0.3357 -0.0503 0.032 Uiso 1 1 calc R
O2 O 0.32289(17) 0.2715(4) -0.0344(2) 0.0242(12) Uani 1 1 d .
C17 C 0.3510(2) 0.2741(6) -0.0865(3) 0.0192(16) Uani 1 1 d .
C18 C 0.3447(2) 0.1955(7) -0.1307(3) 0.0227(16) Uani 1 1 d .
H18 H 0.3192 0.1412 -0.1289 0.027 Uiso 1 1 calc R
C19 C 0.3765(2) 0.1958(7) -0.1795(3) 0.0248(17) Uani 1 1 d .
H19 H 0.3719 0.1430 -0.2115 0.030 Uiso 1 1 calc R
C20 C 0.4135(2) 0.2713(7) -0.1809(3) 0.0268(18) Uani 1 1 d .
H20 H 0.4351 0.2712 -0.2136 0.032 Uiso 1 1 calc R
C21 C 0.4197(3) 0.3483(7) -0.1344(3) 0.0283(18) Uani 1 1 d .
H21 H 0.4460 0.4004 -0.1351 0.034 Uiso 1 1 calc R
C22 C 0.3882(3) 0.3511(6) -0.0866(4) 0.0281(18) Uani 1 1 d .
H22 H 0.3924 0.4048 -0.0549 0.034 Uiso 1 1 calc R
O3 O 0.24452(16) 0.1834(4) -0.0692(2) 0.0213(11) Uani 1 1 d .
C23 C 0.2481(2) 0.0679(7) -0.0549(3) 0.0241(17) Uani 1 1 d .
C24 C 0.2169(3) -0.0062(8) -0.0809(4) 0.036(2) Uani 1 1 d .
H24 H 0.1927 0.0240 -0.1063 0.044 Uiso 1 1 calc R
C25 C 0.2191(3) -0.1234(8) -0.0718(5) 0.049(3) Uani 1 1 d .
H25 H 0.1971 -0.1735 -0.0911 0.058 Uiso 1 1 calc R
C26 C 0.2534(3) -0.1679(7) -0.0347(4) 0.042(2) Uani 1 1 d .
H26 H 0.2546 -0.2488 -0.0271 0.050 Uiso 1 1 calc R
C27 C 0.2858(3) -0.0954(7) -0.0085(4) 0.038(2) Uani 1 1 d .
H27 H 0.3100 -0.1259 0.0168 0.046 Uiso 1 1 calc R
C28 C 0.2835(3) 0.0238(7) -0.0190(4) 0.0321(19) Uani 1 1 d .
H28 H 0.3063 0.0741 -0.0014 0.038 Uiso 1 1 calc R
P2 P 0.29447(6) 0.42664(16) 0.09048(8) 0.0177(4) Uani 1 1 d .
O4 O 0.33128(15) 0.4691(4) 0.0386(2) 0.0184(11) Uani 1 1 d .
C29 C 0.3686(2) 0.5464(6) 0.0474(3) 0.0170(15) Uani 1 1 d .
C30 C 0.4112(2) 0.5100(6) 0.0722(3) 0.0227(16) Uani 1 1 d .
H30 H 0.4152 0.4322 0.0850 0.027 Uiso 1 1 calc R
C31 C 0.4481(2) 0.5895(6) 0.0781(4) 0.0294(19) Uani 1 1 d .
H31 H 0.4773 0.5660 0.0959 0.035 Uiso 1 1 calc R
C32 C 0.4431(2) 0.7023(7) 0.0586(4) 0.0286(17) Uani 1 1 d .
H32 H 0.4683 0.7564 0.0634 0.034 Uiso 1 1 calc R
C33 C 0.4014(3) 0.7345(7) 0.0324(4) 0.0322(19) Uani 1 1 d .
H33 H 0.3983 0.8113 0.0176 0.039 Uiso 1 1 calc R
C34 C 0.3628(3) 0.6578(6) 0.0264(3) 0.0262(17) Uani 1 1 d .
H34 H 0.3336 0.6818 0.0086 0.031 Uiso 1 1 calc R
O5 O 0.33077(15) 0.3899(4) 0.1443(3) 0.0260(11) Uani 1 1 d .
C35 C 0.3506(2) 0.2811(6) 0.1506(4) 0.0249(17) Uani 1 1 d .
C36 C 0.3635(2) 0.2138(6) 0.1016(4) 0.0288(18) Uani 1 1 d .
H36 H 0.3582 0.2428 0.0625 0.035 Uiso 1 1 calc R
C37 C 0.3839(3) 0.1061(7) 0.1086(5) 0.046(2) Uani 1 1 d .
H37 H 0.3912 0.0588 0.0752 0.055 Uiso 1 1 calc R
C38 C 0.3935(3) 0.0676(8) 0.1689(5) 0.046(3) Uani 1 1 d .
H38 H 0.4078 -0.0058 0.1757 0.056 Uiso 1 1 calc R
C39 C 0.3822(3) 0.1361(9) 0.2149(5) 0.049(3) Uani 1 1 d .
H39 H 0.3896 0.1113 0.2542 0.059 Uiso 1 1 calc R
C40 C 0.3598(3) 0.2425(8) 0.2069(4) 0.035(2) Uani 1 1 d .
H40 H 0.3511 0.2880 0.2405 0.042 Uiso 1 1 calc R
O6 O 0.27968(16) 0.5502(4) 0.1185(2) 0.0223(11) Uani 1 1 d .
C41 C 0.2895(2) 0.5922(6) 0.1767(3) 0.0251(17) Uani 1 1 d .
C42 C 0.3324(3) 0.6416(8) 0.1877(4) 0.039(2) Uani 1 1 d .
H42 H 0.3566 0.6428 0.1580 0.046 Uiso 1 1 calc R
C43 C 0.3404(3) 0.6910(8) 0.2439(4) 0.042(2) Uani 1 1 d .
H43 H 0.3705 0.7246 0.2528 0.050 Uiso 1 1 calc R
C44 C 0.3051(3) 0.6911(8) 0.2859(4) 0.038(2) Uani 1 1 d .
H44 H 0.3103 0.7245 0.3241 0.045 Uiso 1 1 calc R
C45 C 0.2614(3) 0.6416(8) 0.2717(4) 0.044(2) Uani 1 1 d .
H45 H 0.2368 0.6407 0.3008 0.052 Uiso 1 1 calc R
C46 C 0.2530(3) 0.5941(7) 0.2168(4) 0.036(2) Uani 1 1 d .
H46 H 0.2225 0.5634 0.2069 0.043 Uiso 1 1 calc R
P3 P 0.06914(6) 0.30940(16) 0.05753(8) 0.0186(4) Uani 1 1 d .
O7 O 0.04785(16) 0.4348(4) 0.0441(2) 0.0198(11) Uani 1 1 d .
C47 C 0.0134(2) 0.4697(7) 0.0026(3) 0.0185(16) Uani 1 1 d .
C48 C -0.0272(2) 0.4055(7) -0.0094(3) 0.0272(18) Uani 1 1 d .
H48 H -0.0325 0.3327 0.0091 0.033 Uiso 1 1 calc R
C49 C -0.0597(3) 0.4512(8) -0.0493(4) 0.038(2) Uani 1 1 d .
H49 H -0.0877 0.4083 -0.0583 0.046 Uiso 1 1 calc R
C50 C -0.0529(3) 0.5565(7) -0.0765(4) 0.0300(19) Uani 1 1 d .
H50 H -0.0760 0.5853 -0.1037 0.036 Uiso 1 1 calc R
C51 C -0.0127(3) 0.6199(7) -0.0641(3) 0.0305(19) Uani 1 1 d .
H51 H -0.0077 0.6933 -0.0821 0.037 Uiso 1 1 calc R
C52 C 0.0206(3) 0.5741(7) -0.0246(3) 0.0239(17) Uani 1 1 d .
H52 H 0.0489 0.6163 -0.0162 0.029 Uiso 1 1 calc R
O8 O 0.06908(17) 0.2651(4) -0.0114(2) 0.0187(10) Uani 1 1 d .
C53 C 0.0616(2) 0.1562(6) -0.0381(3) 0.0203(16) Uani 1 1 d .
C54 C 0.0919(3) 0.1317(8) -0.0850(4) 0.039(2) Uani 1 1 d .
H54 H 0.1176 0.1818 -0.0948 0.046 Uiso 1 1 calc R
C55 C 0.0835(3) 0.0304(8) -0.1179(4) 0.044(2) Uani 1 1 d .
H55 H 0.1030 0.0127 -0.1513 0.053 Uiso 1 1 calc R
C56 C 0.0474(3) -0.0432(7) -0.1021(4) 0.036(2) Uani 1 1 d .
H56 H 0.0430 -0.1134 -0.1234 0.043 Uiso 1 1 calc R
C57 C 0.0182(3) -0.0165(7) -0.0567(4) 0.034(2) Uani 1 1 d .
H57 H -0.0072 -0.0671 -0.0465 0.041 Uiso 1 1 calc R
C58 C 0.0250(3) 0.0846(7) -0.0247(4) 0.0321(19) Uani 1 1 d .
H58 H 0.0038 0.1037 0.0070 0.038 Uiso 1 1 calc R
O9 O 0.02121(15) 0.2431(4) 0.0820(2) 0.0197(11) Uani 1 1 d .
C59 C 0.0197(2) 0.1678(6) 0.1301(3) 0.0176(16) Uani 1 1 d .
C60 C 0.0527(2) 0.0793(6) 0.1369(3) 0.0223(17) Uani 1 1 d .
H60 H 0.0786 0.0708 0.1100 0.027 Uiso 1 1 calc R
C61 C 0.0467(3) 0.0028(7) 0.1848(4) 0.0304(19) Uani 1 1 d .
H61 H 0.0693 -0.0572 0.1908 0.037 Uiso 1 1 calc R
C62 C 0.0083(3) 0.0126(7) 0.2238(4) 0.032(2) Uani 1 1 d .
H62 H 0.0043 -0.0406 0.2557 0.038 Uiso 1 1 calc R
C63 C -0.0236(3) 0.1011(7) 0.2150(4) 0.032(2) Uani 1 1 d .
H63 H -0.0501 0.1081 0.2413 0.038 Uiso 1 1 calc R
C64 C -0.0187(2) 0.1805(7) 0.1692(3) 0.0282(18) Uani 1 1 d .
H64 H -0.0408 0.2421 0.1645 0.034 Uiso 1 1 calc R
P4 P 0.10397(6) 0.43804(16) 0.17225(8) 0.0169(4) Uani 1 1 d .
O10 O 0.11450(16) 0.5764(4) 0.1681(2) 0.0203(11) Uani 1 1 d .
C65 C 0.1176(2) 0.6383(6) 0.1133(4) 0.0242(16) Uani 1 1 d .
C66 C 0.0864(2) 0.7311(6) 0.1071(4) 0.0310(18) Uani 1 1 d .
H66 H 0.0636 0.7480 0.1372 0.037 Uiso 1 1 calc R
C67 C 0.0891(2) 0.7974(7) 0.0568(4) 0.0303(18) Uani 1 1 d .
H67 H 0.0687 0.8625 0.0524 0.036 Uiso 1 1 calc R
C68 C 0.1216(3) 0.7705(7) 0.0121(4) 0.0302(19) Uani 1 1 d .
H68 H 0.1227 0.8151 -0.0236 0.036 Uiso 1 1 calc R
C69 C 0.1529(3) 0.6764(7) 0.0201(4) 0.0328(19) Uani 1 1 d .
H69 H 0.1758 0.6585 -0.0097 0.039 Uiso 1 1 calc R
C70 C 0.1504(2) 0.6103(6) 0.0711(3) 0.0268(17) Uani 1 1 d .
H70 H 0.1713 0.5463 0.0766 0.032 Uiso 1 1 calc R
O11 O 0.12213(15) 0.4388(4) 0.2415(2) 0.0166(10) Uani 1 1 d .
C71 C 0.1222(2) 0.3434(6) 0.2793(3) 0.0218(16) Uani 1 1 d .
C72 C 0.0878(3) 0.2582(6) 0.2763(3) 0.0229(16) Uani 1 1 d .
H72 H 0.0647 0.2586 0.2453 0.027 Uiso 1 1 calc R
C73 C 0.0875(3) 0.1717(7) 0.3193(4) 0.032(2) Uani 1 1 d .
H73 H 0.0638 0.1129 0.3179 0.039 Uiso 1 1 calc R
C74 C 0.1211(3) 0.1704(7) 0.3641(4) 0.0323(19) Uani 1 1 d .
H74 H 0.1207 0.1109 0.3933 0.039 Uiso 1 1 calc R
C75 C 0.1553(3) 0.2554(7) 0.3661(3) 0.0322(19) Uani 1 1 d .
H75 H 0.1788 0.2538 0.3967 0.039 Uiso 1 1 calc R
C76 C 0.1559(3) 0.3438(6) 0.3240(3) 0.0247(17) Uani 1 1 d .
H76 H 0.1792 0.4035 0.3261 0.030 Uiso 1 1 calc R
O12 O 0.04636(15) 0.4363(4) 0.1803(2) 0.0199(11) Uani 1 1 d .
C77 C 0.0197(2) 0.5172(6) 0.2131(3) 0.0190(16) Uani 1 1 d .
C78 C 0.0148(2) 0.5060(7) 0.2735(3) 0.0245(17) Uani 1 1 d .
H78 H 0.0307 0.4450 0.2939 0.029 Uiso 1 1 calc R
C79 C -0.0137(3) 0.5841(7) 0.3054(4) 0.032(2) Uani 1 1 d .
H79 H -0.0176 0.5760 0.3473 0.039 Uiso 1 1 calc R
C80 C -0.0357(2) 0.6721(7) 0.2755(4) 0.0305(19) Uani 1 1 d .
H80 H -0.0543 0.7267 0.2970 0.037 Uiso 1 1 calc R
C81 C -0.0313(3) 0.6831(7) 0.2137(4) 0.0329(19) Uani 1 1 d .
H81 H -0.0472 0.7439 0.1932 0.039 Uiso 1 1 calc R
C82 C -0.0032(2) 0.6034(6) 0.1823(3) 0.0222(17) Uani 1 1 d .
H82 H -0.0001 0.6089 0.1401 0.027 Uiso 1 1 calc R

loop_
_atom_site_aniso_label
_atom_site_aniso_U_11
_atom_site_aniso_U_22
_atom_site_aniso_U_33
_atom_site_aniso_U_23
_atom_site_aniso_U_13
_atom_site_aniso_U_12
Pd 0.0144(2) 0.0196(3) 0.0189(3) 0.0004(3) -0.0003(2) -0.0001(2)
Rh2 0.0121(2) 0.0199(3) 0.0166(3) -0.0015(3) 0.0004(2) -0.0002(2)
Rh3 0.0121(2) 0.0193(3) 0.0161(3) -0.0016(3) -0.0001(2) -0.0008(2)
S1 0.0158(8) 0.0212(9) 0.0190(10) -0.0029(8) 0.0008(7) 0.0002(7)
S2 0.0153(8) 0.0194(9) 0.0196(10) -0.0040(7) 0.0000(6) -0.0023(7)
C1 0.029(4) 0.022(4) 0.027(4) 0.009(3) -0.003(3) -0.004(3)
C2 0.023(4) 0.019(4) 0.020(4) 0.005(3) -0.006(3) 0.002(3)
C3 0.031(4) 0.023(4) 0.020(4) 0.002(3) -0.001(3) 0.000(3)
C4 0.019(4) 0.032(5) 0.026(4) 0.008(4) 0.004(3) 0.002(3)
C5 0.030(4) 0.019(4) 0.028(4) 0.004(4) -0.005(4) 0.016(3)
C6 0.030(4) 0.020(4) 0.032(5) -0.001(4) 0.002(3) -0.003(3)
C7 0.023(4) 0.031(5) 0.045(5) 0.002(5) 0.006(4) 0.004(3)
C8 0.016(4) 0.034(5) 0.050(6) -0.008(4) -0.002(3) 0.002(3)
P1 0.0140(9) 0.0194(10) 0.0195(10) -0.0004(8) 0.0008(7) 0.0000(7)
O1 0.012(2) 0.029(3) 0.020(3) 0.002(2) 0.0021(19) 0.000(2)
C11 0.019(4) 0.028(4) 0.018(4) -0.002(3) -0.005(3) 0.004(3)
C12 0.024(4) 0.035(5) 0.018(4) 0.004(3) 0.006(3) -0.003(3)
C13 0.040(5) 0.031(5) 0.021(4) 0.001(4) -0.002(3) 0.010(4)
C14 0.027(4) 0.040(5) 0.025(4) 0.013(4) 0.001(3) 0.002(4)
C15 0.015(4) 0.037(5) 0.030(5) -0.003(4) 0.000(3) 0.000(3)
C16 0.021(4) 0.031(5) 0.027(4) 0.006(4) 0.002(3) 0.000(3)
O2 0.024(3) 0.032(3) 0.017(3) -0.002(2) 0.001(2) 0.003(2)
C17 0.006(3) 0.032(4) 0.019(4) 0.000(3) -0.002(3) 0.007(3)
C18 0.017(3) 0.026(4) 0.025(4) 0.001(4) 0.004(3) 0.000(3)
C19 0.022(4) 0.031(4) 0.021(4) -0.007(4) 0.002(3) 0.011(3)
C20 0.020(4) 0.034(5) 0.027(4) 0.005(4) 0.015(3) 0.004(3)
C21 0.025(4) 0.032(5) 0.028(4) 0.000(4) 0.004(3) -0.004(3)
C22 0.028(4) 0.023(4) 0.033(5) -0.009(4) 0.012(3) 0.000(3)
O3 0.019(2) 0.023(3) 0.023(3) 0.002(2) 0.000(2) -0.002(2)
C23 0.017(4) 0.033(5) 0.023(4) -0.011(3) 0.009(3) -0.002(3)
C24 0.027(4) 0.045(6) 0.037(5) -0.004(4) 0.002(4) -0.002(4)
C25 0.043(5) 0.026(5) 0.078(8) -0.014(5) 0.009(5) -0.007(4)
C26 0.035(5) 0.021(5) 0.069(7) 0.002(4) 0.026(5) 0.008(4)
C27 0.036(5) 0.025(5) 0.053(6) 0.001(4) 0.015(4) 0.011(4)
C28 0.039(5) 0.026(5) 0.031(5) -0.007(4) 0.011(4) 0.001(4)
P2 0.0137(8) 0.0217(10) 0.0175(9) -0.0014(8) 0.0012(7) 0.0019(7)
O4 0.014(2) 0.023(3) 0.018(3) 0.004(2) 0.0020(19) -0.005(2)
C29 0.007(3) 0.026(4) 0.018(4) 0.000(3) 0.007(2) -0.002(3)
C30 0.017(3) 0.025(4) 0.026(5) 0.000(3) 0.007(3) 0.000(3)
C31 0.016(4) 0.034(5) 0.038(5) -0.005(4) 0.003(3) 0.000(3)
C32 0.025(4) 0.031(4) 0.030(4) -0.005(4) 0.005(4) -0.010(3)
C33 0.040(5) 0.019(4) 0.038(5) 0.010(4) 0.002(4) -0.003(3)
C34 0.020(4) 0.027(4) 0.031(4) 0.007(3) -0.002(3) -0.002(3)
O5 0.016(2) 0.036(3) 0.026(3) 0.003(3) -0.007(2) 0.003(2)
C35 0.012(3) 0.029(4) 0.034(4) 0.025(4) 0.001(3) 0.001(3)
C36 0.018(3) 0.028(4) 0.040(5) 0.008(4) -0.008(3) 0.004(3)
C37 0.031(5) 0.039(5) 0.068(7) -0.006(6) 0.001(5) 0.004(4)
C38 0.013(4) 0.042(6) 0.084(8) 0.037(6) 0.002(4) -0.001(4)
C39 0.026(5) 0.069(7) 0.054(7) 0.045(6) 0.001(4) 0.015(5)
C40 0.017(4) 0.061(6) 0.026(5) 0.002(4) 0.008(3) -0.009(4)
O6 0.022(2) 0.021(3) 0.024(3) -0.002(2) -0.003(2) 0.002(2)
C41 0.021(4) 0.030(5) 0.024(4) -0.014(3) 0.005(3) 0.006(3)
C42 0.023(4) 0.058(6) 0.035(5) -0.022(4) 0.004(3) -0.007(4)
C43 0.025(4) 0.062(6) 0.038(5) -0.025(5) 0.001(4) -0.006(4)
C44 0.048(5) 0.040(5) 0.025(4) -0.012(4) -0.001(4) -0.002(4)
C45 0.040(5) 0.050(6) 0.040(6) -0.004(5) 0.020(4) 0.001(4)
C46 0.027(4) 0.043(5) 0.038(5) -0.017(4) 0.019(4) -0.021(4)
P3 0.0148(8) 0.0242(10) 0.0169(9) -0.0005(9) -0.0023(7) -0.0003(7)
O7 0.019(2) 0.021(3) 0.019(3) -0.001(2) -0.0084(19) -0.006(2)
C47 0.011(3) 0.029(4) 0.015(4) -0.001(3) 0.003(3) 0.001(3)
C48 0.016(4) 0.034(5) 0.031(5) 0.011(4) -0.009(3) -0.005(3)
C49 0.028(4) 0.049(6) 0.037(5) 0.006(4) -0.017(4) -0.009(4)
C50 0.033(4) 0.027(5) 0.030(5) -0.005(4) -0.009(3) 0.014(4)
C51 0.031(4) 0.032(5) 0.028(5) 0.006(4) -0.002(3) 0.008(4)
C52 0.027(4) 0.028(4) 0.016(4) -0.006(3) -0.001(3) -0.003(3)
O8 0.028(3) 0.015(3) 0.013(3) -0.004(2) 0.003(2) -0.002(2)
C53 0.015(3) 0.026(4) 0.020(4) -0.009(3) -0.003(3) -0.003(3)
C54 0.016(4) 0.052(6) 0.047(6) -0.014(5) 0.004(4) -0.007(4)
C55 0.034(5) 0.050(6) 0.048(6) -0.033(5) 0.016(4) -0.006(4)
C56 0.048(5) 0.024(5) 0.035(5) -0.015(4) -0.009(4) -0.003(4)
C57 0.042(5) 0.031(5) 0.030(5) 0.000(4) -0.004(4) -0.010(4)
C58 0.033(4) 0.031(5) 0.032(5) -0.004(4) 0.011(4) -0.005(4)
O9 0.014(2) 0.025(3) 0.020(3) 0.006(2) 0.0004(19) -0.004(2)
C59 0.012(3) 0.025(4) 0.016(4) -0.005(3) -0.009(2) -0.007(3)
C60 0.018(3) 0.022(4) 0.028(4) -0.003(3) -0.002(3) -0.005(3)
C61 0.025(4) 0.022(4) 0.045(5) 0.005(4) -0.006(4) 0.000(3)
C62 0.035(5) 0.029(5) 0.032(5) 0.014(4) -0.003(4) -0.013(4)
C63 0.020(4) 0.044(5) 0.030(5) 0.002(4) -0.002(3) -0.006(4)
C64 0.011(3) 0.045(5) 0.029(4) 0.011(4) 0.003(3) 0.000(3)
P4 0.0125(8) 0.0200(10) 0.0182(10) -0.0020(8) 0.0006(7) -0.0006(7)
O10 0.021(2) 0.021(3) 0.019(3) 0.002(2) 0.0015(19) 0.000(2)
C65 0.027(4) 0.022(4) 0.024(4) 0.001(4) 0.001(3) -0.004(3)
C66 0.017(3) 0.030(4) 0.046(5) -0.012(4) 0.006(4) -0.001(3)
C67 0.026(4) 0.032(4) 0.034(5) 0.004(4) -0.012(4) -0.003(3)
C68 0.032(4) 0.026(5) 0.033(5) 0.007(4) -0.010(3) -0.004(3)
C69 0.032(4) 0.034(5) 0.032(5) -0.002(4) 0.000(4) -0.006(4)
C70 0.020(4) 0.026(4) 0.034(5) -0.002(4) 0.002(3) -0.005(3)
O11 0.014(2) 0.022(3) 0.014(3) -0.001(2) -0.0005(18) -0.0028(19)
C71 0.024(4) 0.022(4) 0.020(4) -0.011(3) -0.003(3) -0.003(3)
C72 0.029(4) 0.026(4) 0.013(4) 0.005(3) -0.004(3) 0.008(3)
C73 0.039(5) 0.028(5) 0.029(5) -0.002(4) 0.007(4) -0.003(4)
C74 0.042(5) 0.027(5) 0.028(5) -0.003(4) -0.004(4) 0.008(4)
C75 0.041(5) 0.035(5) 0.021(4) -0.006(4) -0.013(4) 0.008(4)
C76 0.023(4) 0.023(4) 0.027(4) -0.011(3) -0.006(3) -0.001(3)
O12 0.017(2) 0.023(3) 0.020(3) -0.005(2) -0.002(2) -0.003(2)
C77 0.014(3) 0.022(4) 0.021(4) -0.007(3) -0.003(3) -0.006(3)
C78 0.020(4) 0.026(4) 0.028(4) 0.003(3) -0.003(3) 0.007(3)
C79 0.017(4) 0.048(6) 0.033(5) -0.003(4) 0.005(3) 0.004(4)
C80 0.014(3) 0.041(5) 0.037(5) -0.012(4) 0.007(3) 0.005(3)
C81 0.022(4) 0.030(5) 0.046(5) 0.000(4) -0.003(3) 0.006(3)
C82 0.012(3) 0.028(4) 0.027(4) -0.001(3) 0.000(3) 0.003(3)

loop_
_atom_type_symbol
_atom_type_description
_atom_type_scat_dispersion_real
_atom_type_scat_dispersion_imag
_atom_type_scat_source
C C 0.0033 0.0016 'International Tables Vol C Tables 4.2.6.8 and 6.1.1.4'
H H 0.0000 0.0000 'International Tables Vol C Tables 4.2.6.8 and 6.1.1.4'
O O 0.0106 0.0060 'International Tables Vol C Tables 4.2.6.8 and 6.1.1.4'
P P 0.1023 0.0942 'International Tables Vol C Tables 4.2.6.8 and 6.1.1.4'
S S 0.1246 0.1234 'International Tables Vol C Tables 4.2.6.8 and 6.1.1.4'
Rh Rh -1.1178 0.9187 'International Tables Vol C Tables 4.2.6.8 and 6.1.1.4'
Pd Pd -0.9988 1.0072 'International Tables Vol C Tables 4.2.6.8 and 6.1.1.4'

loop_
_geom_angle_atom_site_label_1
_geom_angle_atom_site_label_2
_geom_angle_atom_site_label_3
_geom_angle
C6 Pd C2 95.4(3)
C6 Pd C1 81.1(3)
C2 Pd C1 35.5(2)
C6 Pd C5 34.8(2)
C2 Pd C5 79.8(3)
C1 Pd C5 86.1(3)
C6 Pd S2 157.94(19)
C2 Pd S2 94.23(19)
C1 Pd S2 95.7(2)
C5 Pd S2 167.22(19)
C6 Pd S1 94.3(2)
C2 Pd S1 161.69(18)
C1 Pd S1 162.52(19)
C5 Pd S1 99.8(2)
S2 Pd S1 82.28(6)
C6 Pd Rh2 112.2(2)
C2 Pd Rh2 137.76(18)
C1 Pd Rh2 116.26(19)
C5 Pd Rh2 139.9(2)
S2 Pd Rh2 49.77(5)
S1 Pd Rh2 49.95(4)
C6 Pd Rh3 139.5(2)
C2 Pd Rh3 115.35(18)
C1 Pd Rh3 139.0(2)
C5 Pd Rh3 122.87(17)
S2 Pd Rh3 49.68(4)
S1 Pd Rh3 49.52(4)
Rh2 Pd Rh3 61.74(2)
P2 Rh2 P1 94.80(7)
P2 Rh2 S2 89.15(7)
P1 Rh2 S2 175.89(7)
P2 Rh2 S1 169.11(7)
P1 Rh2 S1 95.99(7)
S2 Rh2 S1 80.04(6)
P2 Rh2 Pd 122.42(6)
P1 Rh2 Pd 128.01(6)
S2 Rh2 Pd 48.29(5)
S1 Rh2 Pd 48.41(5)
P2 Rh2 Rh3 124.16(5)
P1 Rh2 Rh3 129.35(5)
S2 Rh2 Rh3 48.29(4)
S1 Rh2 Rh3 48.12(4)
Pd Rh2 Rh3 59.304(18)
P3 Rh3 P4 92.61(7)
P3 Rh3 S1 95.85(7)
P4 Rh3 S1 171.40(7)
P3 Rh3 S2 175.25(7)
P4 Rh3 S2 91.46(7)
S1 Rh3 S2 80.16(6)
P3 Rh3 Pd 130.46(6)
P4 Rh3 Pd 124.04(6)
S1 Rh3 Pd 48.27(5)
S2 Rh3 Pd 48.10(5)
P3 Rh3 Rh2 127.11(6)
P4 Rh3 Rh2 126.26(5)
S1 Rh3 Rh2 48.39(4)
S2 Rh3 Rh2 48.18(5)
Pd Rh3 Rh2 58.96(2)
Pd S1 Rh3 82.22(6)
Pd S1 Rh2 81.65(6)
Rh3 S1 Rh2 83.49(6)
Pd S2 Rh2 81.94(6)
Pd S2 Rh3 82.22(6)
Rh2 S2 Rh3 83.53(6)
C2 C1 C8 125.7(7)
C2 C1 Pd 72.0(4)
C8 C1 Pd 111.2(5)
C2 C1 H1 117.1
C8 C1 H1 117.1
Pd C1 H1 86.6
C1 C2 C3 125.5(7)
C1 C2 Pd 72.5(4)
C3 C2 Pd 107.7(5)
C1 C2 H2 117.2
C3 C2 H2 117.2
Pd C2 H2 89.7
C2 C3 C4 115.4(6)
C2 C3 H3A 108.4
C4 C3 H3A 108.4
C2 C3 H3B 108.4
C4 C3 H3B 108.4
H3A C3 H3B 107.5
C5 C4 C3 113.1(6)
C5 C4 H4A 109.0
C3 C4 H4A 109.0
C5 C4 H4B 109.0
C3 C4 H4B 109.0
H4A C4 H4B 107.8
C6 C5 C4 127.0(7)
C6 C5 Pd 70.5(4)
C4 C5 Pd 111.4(5)
C6 C5 H5 116.5
C4 C5 H5 116.5
Pd C5 H5 87.9
C5 C6 C7 125.4(8)
C5 C6 Pd 74.6(4)
C7 C6 Pd 103.9(5)
C5 C6 H6 117.3
C7 C6 H6 117.3
Pd C6 H6 91.5
C8 C7 C6 116.0(6)
C8 C7 H7A 108.3
C6 C7 H7A 108.3
C8 C7 H7B 108.3
C6 C7 H7B 108.3
H7A C7 H7B 107.4
C1 C8 C7 111.5(7)
C1 C8 H8A 109.3
C7 C8 H8A 109.3
C1 C8 H8B 109.3
C7 C8 H8B 109.3
H8A C8 H8B 108.0
O2 P1 O1 96.5(2)
O2 P1 O3 102.3(3)
O1 P1 O3 95.1(3)
O2 P1 Rh2 116.4(2)
O1 P1 Rh2 122.62(19)
O3 P1 Rh2 119.26(18)
C11 O1 P1 125.0(4)
C12 C11 O1 115.6(6)
C12 C11 C16 120.2(7)
O1 C11 C16 124.1(7)
C11 C12 C13 119.2(7)
C11 C12 H12 120.4
C13 C12 H12 120.4
C14 C13 C12 120.2(7)
C14 C13 H13 119.9
C12 C13 H13 119.9
C15 C14 C13 119.9(7)
C15 C14 H14 120.0
C13 C14 H14 120.0
C14 C15 C16 120.0(7)
C14 C15 H15 120.0
C16 C15 H15 120.0
C15 C16 C11 120.5(7)
C15 C16 H16 119.8
C11 C16 H16 119.8
C17 O2 P1 129.6(4)
C18 C17 C22 122.2(7)
C18 C17 O2 121.2(6)
C22 C17 O2 116.1(6)
C17 C18 C19 118.8(7)
C17 C18 H18 120.6
C19 C18 H18 120.6
C20 C19 C18 120.2(7)
C20 C19 H19 119.9
C18 C19 H19 119.9
C19 C20 C21 119.5(7)
C19 C20 H20 120.2
C21 C20 H20 120.2
C20 C21 C22 121.2(7)
C20 C21 H21 119.4
C22 C21 H21 119.4
C17 C22 C21 118.0(7)
C17 C22 H22 121.0
C21 C22 H22 121.0
C23 O3 P1 123.4(4)
C24 C23 C28 118.8(8)
C24 C23 O3 117.8(7)
C28 C23 O3 123.3(7)
C23 C24 C25 122.0(9)
C23 C24 H24 119.0
C25 C24 H24 119.0
C26 C25 C24 119.6(9)
C26 C25 H25 120.2
C24 C25 H25 120.2
C27 C26 C25 119.7(8)
C27 C26 H26 120.1
C25 C26 H26 120.1
C26 C27 C28 120.0(9)
C26 C27 H27 120.0
C28 C27 H27 120.0
C23 C28 C27 119.9(8)
C23 C28 H28 120.1
C27 C28 H28 120.1
O6 P2 O4 100.0(3)
O6 P2 O5 95.9(3)
O4 P2 O5 102.2(2)
O6 P2 Rh2 119.72(18)
O4 P2 Rh2 116.45(19)
O5 P2 Rh2 118.8(2)
C29 O4 P2 124.6(4)
C34 C29 C30 121.5(6)
C34 C29 O4 117.6(6)
C30 C29 O4 120.8(6)
C29 C30 C31 118.6(7)
C29 C30 H30 120.7
C31 C30 H30 120.7
C32 C31 C30 121.2(7)
C32 C31 H31 119.4
C30 C31 H31 119.4
C33 C32 C31 118.9(7)
C33 C32 H32 120.5
C31 C32 H32 120.5
C32 C33 C34 121.9(7)
C32 C33 H33 119.0
C34 C33 H33 119.0
C29 C34 C33 117.8(7)
C29 C34 H34 121.1
C33 C34 H34 121.1
C35 O5 P2 124.3(5)
C40 C35 O5 118.0(8)
C40 C35 C36 119.9(7)
O5 C35 C36 122.0(7)
C37 C36 C35 121.4(8)
C37 C36 H36 119.3
C35 C36 H36 119.3
C36 C37 C38 117.5(9)
C36 C37 H37 121.3
C38 C37 H37 121.3
C39 C38 C37 119.5(9)
C39 C38 H38 120.2
C37 C38 H38 120.2
C38 C39 C40 122.1(9)
C38 C39 H39 119.0
C40 C39 H39 119.0
C35 C40 C39 119.5(8)
C35 C40 H40 120.2
C39 C40 H40 120.2
C41 O6 P2 127.6(5)
C42 C41 C46 122.6(7)
C42 C41 O6 119.0(6)
C46 C41 O6 117.8(6)
C41 C42 C43 118.6(8)
C41 C42 H42 120.7
C43 C42 H42 120.7
C44 C43 C42 120.3(8)
C44 C43 H43 119.8
C42 C43 H43 119.8
C43 C44 C45 118.7(8)
C43 C44 H44 120.6
C45 C44 H44 120.6
C46 C45 C44 121.6(8)
C46 C45 H45 119.2
C44 C45 H45 119.2
C41 C46 C45 118.1(7)
C41 C46 H46 121.0
C45 C46 H46 121.0
O7 P3 O8 96.1(2)
O7 P3 O9 100.5(2)
O8 P3 O9 99.8(2)
O7 P3 Rh3 113.36(18)
O8 P3 Rh3 121.94(19)
O9 P3 Rh3 120.62(19)
C47 O7 P3 130.1(4)
C52 C47 C48 120.5(7)
C52 C47 O7 116.6(6)
C48 C47 O7 122.8(7)
C49 C48 C47 117.6(7)
C49 C48 H48 121.2
C47 C48 H48 121.2
C50 C49 C48 122.3(7)
C50 C49 H49 118.9
C48 C49 H49 118.9
C51 C50 C49 119.9(7)
C51 C50 H50 120.1
C49 C50 H50 120.1
C50 C51 C52 118.4(8)
C50 C51 H51 120.8
C52 C51 H51 120.8
C47 C52 C51 121.4(7)
C47 C52 H52 119.3
C51 C52 H52 119.3
C53 O8 P3 133.2(4)
C58 C53 C54 120.7(7)
C58 C53 O8 124.4(7)
C54 C53 O8 114.5(6)
C53 C54 C55 117.8(8)
C53 C54 H54 121.1
C55 C54 H54 121.1
C56 C55 C54 120.5(8)
C56 C55 H55 119.7
C54 C55 H55 119.7
C57 C56 C55 120.2(8)
C57 C56 H56 119.9
C55 C56 H56 119.9
C56 C57 C58 120.3(8)
C56 C57 H57 119.9
C58 C57 H57 119.9
C53 C58 C57 120.3(8)
C53 C58 H58 119.8
C57 C58 H58 119.8
C59 O9 P3 125.4(4)
O9 C59 C60 121.9(6)
O9 C59 C64 116.5(6)
C60 C59 C64 121.5(7)
C59 C60 C61 118.0(7)
C59 C60 H60 121.0
C61 C60 H60 121.0
C62 C61 C60 121.6(7)
C62 C61 H61 119.2
C60 C61 H61 119.2
C63 C62 C61 118.4(7)
C63 C62 H62 120.8
C61 C62 H62 120.8
C62 C63 C64 122.3(7)
C62 C63 H63 118.9
C64 C63 H63 118.9
C63 C64 C59 118.3(7)
C63 C64 H64 120.9
C59 C64 H64 120.9
O12 P4 O10 101.5(3)
O12 P4 O11 101.8(2)
O10 P4 O11 89.5(2)
O12 P4 Rh3 116.30(19)
O10 P4 Rh3 123.27(19)
O11 P4 Rh3 119.49(19)
C65 O10 P4 123.6(4)
C70 C65 C66 122.6(7)
C70 C65 O10 121.6(6)
C66 C65 O10 115.8(7)
C67 C66 C65 118.7(7)
C67 C66 H66 120.7
C65 C66 H66 120.7
C66 C67 C68 120.5(7)
C66 C67 H67 119.7
C68 C67 H67 119.7
C67 C68 C69 119.1(7)
C67 C68 H68 120.4
C69 C68 H68 120.4
C70 C69 C68 120.3(8)
C70 C69 H69 119.8
C68 C69 H69 119.8
C65 C70 C69 118.7(7)
C65 C70 H70 120.6
C69 C70 H70 120.6
C71 O11 P4 125.1(4)
C76 C71 C72 121.2(7)
C76 C71 O11 116.2(6)
C72 C71 O11 122.3(6)
C71 C72 C73 119.0(7)
C71 C72 H72 120.5
C73 C72 H72 120.5
C74 C73 C72 120.6(8)
C74 C73 H73 119.7
C72 C73 H73 119.7
C75 C74 C73 119.6(8)
C75 C74 H74 120.2
C73 C74 H74 120.2
C74 C75 C76 120.8(7)
C74 C75 H75 119.6
C76 C75 H75 119.6
C71 C76 C75 118.8(7)
C71 C76 H76 120.6
C75 C76 H76 120.6
C77 O12 P4 125.3(4)
C78 C77 C82 121.4(7)
C78 C77 O12 120.6(6)
C82 C77 O12 117.9(6)
C77 C78 C79 120.1(7)
C77 C78 H78 119.9
C79 C78 H78 119.9
C80 C79 C78 119.1(8)
C80 C79 H79 120.4
C78 C79 H79 120.4
C79 C80 C81 121.1(7)
C79 C80 H80 119.5
C81 C80 H80 119.5
C80 C81 C82 119.1(7)
C80 C81 H81 120.4
C82 C81 H81 120.4
C77 C82 C81 119.2(7)
C77 C82 H82 120.4
C81 C82 H82 120.4

loop_
_geom_bond_atom_site_label_1
_geom_bond_atom_site_label_2
_geom_bond_distance
Pd C6 2.221(7)
Pd C2 2.230(7)
Pd C1 2.236(7)
Pd C5 2.272(7)
Pd S2 2.3104(19)
Pd S1 2.317(2)
Pd Rh2 3.0645(10)
Pd Rh3 3.0757(9)
Rh2 P2 2.1582(19)
Rh2 P1 2.167(2)
Rh2 S2 2.3631(18)
Rh2 S1 2.3708(18)
Rh2 Rh3 3.1505(11)
Rh3 P3 2.1594(18)
Rh3 P4 2.1629(19)
Rh3 S1 2.3611(18)
Rh3 S2 2.3669(17)
C1 C2 1.360(10)
C1 C8 1.518(10)
C1 H1 0.9500
C2 C3 1.480(10)
C2 H2 0.9500
C3 C4 1.553(10)
C3 H3A 0.9900
C3 H3B 0.9900
C4 C5 1.495(10)
C4 H4A 0.9900
C4 H4B 0.9900
C5 C6 1.346(10)
C5 H5 0.9500
C6 C7 1.523(10)
C6 H6 0.9500
C7 C8 1.518(11)
C7 H7A 0.9900
C7 H7B 0.9900
C8 H8A 0.9900
C8 H8B 0.9900
P1 O2 1.618(5)
P1 O1 1.631(5)
P1 O3 1.644(5)
O1 C11 1.375(8)
C11 C12 1.358(10)
C11 C16 1.386(10)
C12 C13 1.414(10)
C12 H12 0.9500
C13 C14 1.380(11)
C13 H13 0.9500
C14 C15 1.363(10)
C14 H14 0.9500
C15 C16 1.385(10)
C15 H15 0.9500
C16 H16 0.9500
O2 C17 1.407(8)
C17 C18 1.355(10)
C17 C22 1.371(10)
C18 C19 1.411(9)
C18 H18 0.9500
C19 C20 1.356(10)
C19 H19 0.9500
C20 C21 1.382(10)
C20 H20 0.9500
C21 C22 1.388(10)
C21 H21 0.9500
C22 H22 0.9500
O3 C23 1.376(9)
C23 C24 1.356(10)
C23 C28 1.375(11)
C24 C25 1.371(12)
C24 H24 0.9500
C25 C26 1.370(13)
C25 H25 0.9500
C26 C27 1.369(12)
C26 H26 0.9500
C27 C28 1.398(11)
C27 H27 0.9500
C28 H28 0.9500
P2 O6 1.614(5)
P2 O4 1.629(5)
P2 O5 1.633(5)
O4 C29 1.388(7)
C29 C34 1.380(10)
C29 C30 1.384(9)
C30 C31 1.388(9)
C30 H30 0.9500
C31 C32 1.381(10)
C31 H31 0.9500
C32 C33 1.359(10)
C32 H32 0.9500
C33 C34 1.404(10)
C33 H33 0.9500
C34 H34 0.9500
O5 C35 1.381(8)
C35 C40 1.363(11)
C35 C36 1.395(11)
C36 C37 1.377(10)
C36 H36 0.9500
C37 C38 1.447(13)
C37 H37 0.9500
C38 C39 1.338(13)
C38 H38 0.9500
C39 C40 1.391(12)
C39 H39 0.9500
C40 H40 0.9500
O6 C41 1.417(8)
C41 C42 1.352(10)
C41 C46 1.362(9)
C42 C43 1.400(11)
C42 H42 0.9500
C43 C44 1.365(11)
C43 H43 0.9500
C44 C45 1.385(12)
C44 H44 0.9500
C45 C46 1.367(12)
C45 H45 0.9500
C46 H46 0.9500
P3 O7 1.595(5)
P3 O8 1.628(5)
P3 O9 1.640(5)
O7 C47 1.400(8)
C47 C52 1.366(10)
C47 C48 1.383(9)
C48 C49 1.381(10)
C48 H48 0.9500
C49 C50 1.373(11)
C49 H49 0.9500
C50 C51 1.371(11)
C50 H50 0.9500
C51 C52 1.391(10)
C51 H51 0.9500
C52 H52 0.9500
O8 C53 1.409(8)
C53 C58 1.351(10)
C53 C54 1.380(10)
C54 C55 1.403(11)
C54 H54 0.9500
C55 C56 1.365(11)
C55 H55 0.9500
C56 C57 1.342(11)
C56 H56 0.9500
C57 C58 1.383(11)
C57 H57 0.9500
C58 H58 0.9500
O9 C59 1.385(7)
C59 C60 1.387(9)
C59 C64 1.393(9)
C60 C61 1.400(10)
C60 H60 0.9500
C61 C62 1.388(11)
C61 H61 0.9500
C62 C63 1.373(11)
C62 H62 0.9500
C63 C64 1.384(10)
C63 H63 0.9500
C64 H64 0.9500
P4 O12 1.623(5)
P4 O10 1.628(5)
P4 O11 1.633(5)
O10 C65 1.424(8)
C65 C70 1.358(10)
C65 C66 1.392(9)
C66 C67 1.364(11)
C66 H66 0.9500
C67 C68 1.390(11)
C67 H67 0.9500
C68 C69 1.407(11)
C68 H68 0.9500
C69 C70 1.375(11)
C69 H69 0.9500
C70 H70 0.9500
O11 C71 1.391(8)
C71 C76 1.376(9)
C71 C72 1.379(10)
C72 C73 1.388(10)
C72 H72 0.9500
C73 C74 1.375(11)
C73 H73 0.9500
C74 C75 1.373(11)
C74 H74 0.9500
C75 C76 1.390(11)
C75 H75 0.9500
C76 H76 0.9500
O12 C77 1.405(8)
C77 C78 1.367(10)
C77 C82 1.371(9)
C78 C79 1.399(10)
C78 H78 0.9500
C79 C80 1.366(11)
C79 H79 0.9500
C80 C81 1.396(11)
C80 H80 0.9500
C81 C82 1.402(10)
C81 H81 0.9500
C82 H82 0.9500

loop_
_geom_torsion_atom_site_label_1
_geom_torsion_atom_site_label_2
_geom_torsion_atom_site_label_3
_geom_torsion_atom_site_label_4
_geom_torsion
C6 Pd Rh2 P2 -111.1(2)
C2 Pd Rh2 P2 15.8(3)
C1 Pd Rh2 P2 -20.3(2)
C5 Pd Rh2 P2 -138.1(3)
S2 Pd Rh2 P2 53.86(8)
S1 Pd Rh2 P2 172.63(8)
Rh3 Pd Rh2 P2 113.36(6)
C6 Pd Rh2 P1 17.4(2)
C2 Pd Rh2 P1 144.3(3)
C1 Pd Rh2 P1 108.2(2)
C5 Pd Rh2 P1 -9.6(3)
S2 Pd Rh2 P1 -177.67(9)
S1 Pd Rh2 P1 -58.90(8)
Rh3 Pd Rh2 P1 -118.16(6)
C6 Pd Rh2 S2 -165.0(2)
C2 Pd Rh2 S2 -38.0(3)
C1 Pd Rh2 S2 -74.1(2)
C5 Pd Rh2 S2 168.1(3)
S1 Pd Rh2 S2 118.77(8)
Rh3 Pd Rh2 S2 59.51(5)
C6 Pd Rh2 S1 76.2(2)
C2 Pd Rh2 S1 -156.8(3)
C1 Pd Rh2 S1 167.1(2)
C5 Pd Rh2 S1 49.3(3)
S2 Pd Rh2 S1 -118.77(8)
Rh3 Pd Rh2 S1 -59.27(6)
C6 Pd Rh2 Rh3 135.5(2)
C2 Pd Rh2 Rh3 -97.5(3)
C1 Pd Rh2 Rh3 -133.6(2)
C5 Pd Rh2 Rh3 108.6(3)
S2 Pd Rh2 Rh3 -59.51(5)
S1 Pd Rh2 Rh3 59.27(6)
C6 Pd Rh3 P3 22.6(3)
C2 Pd Rh3 P3 -113.2(2)
C1 Pd Rh3 P3 -147.2(3)
C5 Pd Rh3 P3 -19.0(3)
S2 Pd Rh3 P3 173.98(9)
S1 Pd Rh3 P3 54.46(9)
Rh2 Pd Rh3 P3 114.35(7)
C6 Pd Rh3 P4 153.0(3)
C2 Pd Rh3 P4 17.2(2)
C1 Pd Rh3 P4 -16.8(3)
C5 Pd Rh3 P4 111.4(3)
S2 Pd Rh3 P4 -55.61(8)
S1 Pd Rh3 P4 -175.13(8)
Rh2 Pd Rh3 P4 -115.24(6)
C6 Pd Rh3 S1 -31.9(3)
C2 Pd Rh3 S1 -167.6(2)
C1 Pd Rh3 S1 158.4(3)
C5 Pd Rh3 S1 -73.4(3)
S2 Pd Rh3 S1 119.52(8)
Rh2 Pd Rh3 S1 59.89(6)
C6 Pd Rh3 S2 -151.4(3)
C2 Pd Rh3 S2 72.9(2)
C1 Pd Rh3 S2 38.8(3)
C5 Pd Rh3 S2 167.0(3)
S1 Pd Rh3 S2 -119.52(8)
Rh2 Pd Rh3 S2 -59.64(6)
C6 Pd Rh3 Rh2 -91.8(3)
C2 Pd Rh3 Rh2 132.5(2)
C1 Pd Rh3 Rh2 98.5(3)
C5 Pd Rh3 Rh2 -133.3(2)
S2 Pd Rh3 Rh2 59.64(6)
S1 Pd Rh3 Rh2 -59.89(6)
P2 Rh2 Rh3 P3 129.84(9)
P1 Rh2 Rh3 P3 -3.57(10)
S2 Rh2 Rh3 P3 -179.13(9)
S1 Rh2 Rh3 P3 -59.93(9)
Pd Rh2 Rh3 P3 -119.63(7)
P2 Rh2 Rh3 P4 1.11(10)
P1 Rh2 Rh3 P4 -132.30(9)
S2 Rh2 Rh3 P4 52.13(9)
S1 Rh2 Rh3 P4 171.33(9)
Pd Rh2 Rh3 P4 111.64(7)
P2 Rh2 Rh3 S1 -170.22(9)
P1 Rh2 Rh3 S1 56.36(9)
S2 Rh2 Rh3 S1 -119.20(8)
Pd Rh2 Rh3 S1 -59.70(6)
P2 Rh2 Rh3 S2 -51.02(9)
P1 Rh2 Rh3 S2 175.57(9)
S1 Rh2 Rh3 S2 119.20(8)
Pd Rh2 Rh3 S2 59.50(6)
P2 Rh2 Rh3 Pd -110.53(7)
P1 Rh2 Rh3 Pd 116.06(7)
S2 Rh2 Rh3 Pd -59.50(6)
S1 Rh2 Rh3 Pd 59.70(6)
C6 Pd S1 Rh3 159.88(18)
C2 Pd S1 Rh3 38.0(6)
C1 Pd S1 Rh3 -126.4(7)
C5 Pd S1 Rh3 125.21(18)
S2 Pd S1 Rh3 -42.03(5)
Rh2 Pd S1 Rh3 -84.51(6)
C6 Pd S1 Rh2 -115.61(19)
C2 Pd S1 Rh2 122.6(6)
C1 Pd S1 Rh2 -41.8(7)
C5 Pd S1 Rh2 -150.28(18)
S2 Pd S1 Rh2 42.48(5)
Rh3 Pd S1 Rh2 84.51(6)
P3 Rh3 S1 Pd -141.51(6)
S2 Rh3 S1 Pd 41.10(6)
Rh2 Rh3 S1 Pd 82.42(5)
P3 Rh3 S1 Rh2 136.07(7)
S2 Rh3 S1 Rh2 -41.32(6)
Pd Rh3 S1 Rh2 -82.42(5)
P2 Rh2 S1 Pd -35.0(4)
P1 Rh2 S1 Pd 137.29(6)
S2 Rh2 S1 Pd -41.63(6)
Rh3 Rh2 S1 Pd -83.05(6)
P2 Rh2 S1 Rh3 48.1(4)
P1 Rh2 S1 Rh3 -139.66(6)
S2 Rh2 S1 Rh3 41.42(6)
Pd Rh2 S1 Rh3 83.05(6)
C6 Pd S2 Rh2 39.7(6)
C2 Pd S2 Rh2 155.47(18)
C1 Pd S2 Rh2 119.91(19)
C5 Pd S2 Rh2 -142.9(9)
S1 Pd S2 Rh2 -42.61(5)
Rh3 Pd S2 Rh2 -84.52(5)
C6 Pd S2 Rh3 124.2(6)
C2 Pd S2 Rh3 -120.01(18)
C1 Pd S2 Rh3 -155.58(19)
C5 Pd S2 Rh3 -58.4(9)
S1 Pd S2 Rh3 41.90(5)
Rh2 Pd S2 Rh3 84.52(5)
P2 Rh2 S2 Pd -137.02(6)
S1 Rh2 S2 Pd 41.73(5)
Rh3 Rh2 S2 Pd 83.02(5)
P2 Rh2 S2 Rh3 139.96(7)
S1 Rh2 S2 Rh3 -41.29(6)
Pd Rh2 S2 Rh3 -83.02(5)
P4 Rh3 S2 Pd 136.84(6)
S1 Rh3 S2 Pd -41.23(6)
Rh2 Rh3 S2 Pd -82.71(5)
P4 Rh3 S2 Rh2 -140.45(7)
S1 Rh3 S2 Rh2 41.48(6)
Pd Rh3 S2 Rh2 82.71(5)
C6 Pd C1 C2 -112.6(5)
C5 Pd C1 C2 -77.9(5)
S2 Pd C1 C2 89.4(4)
S1 Pd C1 C2 171.6(5)
Rh2 Pd C1 C2 136.9(4)
Rh3 Pd C1 C2 60.6(5)
C6 Pd C1 C8 9.6(5)
C2 Pd C1 C8 122.2(7)
C5 Pd C1 C8 44.3(5)
S2 Pd C1 C8 -148.5(5)
S1 Pd C1 C8 -66.2(9)
Rh2 Pd C1 C8 -100.9(5)
Rh3 Pd C1 C8 -177.2(4)
C8 C1 C2 C3 -4.0(12)
Pd C1 C2 C3 99.6(7)
C8 C1 C2 Pd -103.6(7)
C6 Pd C2 C1 66.3(5)
C5 Pd C2 C1 97.6(5)
S2 Pd C2 C1 -93.8(4)
S1 Pd C2 C1 -172.0(5)
Rh2 Pd C2 C1 -65.7(5)
Rh3 Pd C2 C1 -140.8(4)
C6 Pd C2 C3 -56.3(5)
C1 Pd C2 C3 -122.6(7)
C5 Pd C2 C3 -25.0(5)
S2 Pd C2 C3 143.6(5)
S1 Pd C2 C3 65.4(9)
Rh2 Pd C2 C3 171.7(3)
Rh3 Pd C2 C3 96.7(5)
C1 C2 C3 C4 -41.2(10)
Pd C2 C3 C4 39.6(7)
C2 C3 C4 C5 -34.4(9)
C3 C4 C5 C6 91.6(9)
C3 C4 C5 Pd 10.3(7)
C2 Pd C5 C6 -115.2(5)
C1 Pd C5 C6 -80.0(5)
S2 Pd C5 C6 -178.3(7)
S1 Pd C5 C6 83.4(5)
Rh2 Pd C5 C6 47.3(6)
Rh3 Pd C5 C6 131.1(4)
C6 Pd C5 C4 123.2(7)
C2 Pd C5 C4 7.9(5)
C1 Pd C5 C4 43.1(5)
S2 Pd C5 C4 -55.1(11)
S1 Pd C5 C4 -153.5(4)
Rh2 Pd C5 C4 170.5(3)
Rh3 Pd C5 C4 -105.7(4)
C4 C5 C6 C7 -6.3(12)
Pd C5 C6 C7 96.4(7)
C4 C5 C6 Pd -102.6(8)
C2 Pd C6 C5 63.4(5)
C1 Pd C6 C5 96.0(5)
S2 Pd C6 C5 179.0(4)
S1 Pd C6 C5 -101.0(5)
Rh2 Pd C6 C5 -149.2(4)
Rh3 Pd C6 C5 -77.3(6)
C2 Pd C6 C7 -60.0(5)
C1 Pd C6 C7 -27.5(5)
C5 Pd C6 C7 -123.5(8)
S2 Pd C6 C7 55.5(9)
S1 Pd C6 C7 135.5(5)
Rh2 Pd C6 C7 87.3(5)
Rh3 Pd C6 C7 159.3(4)
C5 C6 C7 C8 -36.0(11)
Pd C6 C7 C8 44.9(8)
C2 C1 C8 C7 94.2(9)
Pd C1 C8 C7 11.6(8)
C6 C7 C8 C1 -39.3(9)
P2 Rh2 P1 O2 44.5(2)
S1 Rh2 P1 O2 -134.1(2)
Pd Rh2 P1 O2 -94.0(2)
Rh3 Rh2 P1 O2 -172.6(2)
P2 Rh2 P1 O1 -73.4(2)
S1 Rh2 P1 O1 108.0(2)
Pd Rh2 P1 O1 148.1(2)
Rh3 Rh2 P1 O1 69.5(2)
P2 Rh2 P1 O3 167.9(2)
S1 Rh2 P1 O3 -10.6(2)
Pd Rh2 P1 O3 29.5(2)
Rh3 Rh2 P1 O3 -49.2(2)
O2 P1 O1 C11 -177.9(5)
O3 P1 O1 C11 79.1(6)
Rh2 P1 O1 C11 -50.7(6)
P1 O1 C11 C12 167.0(5)
P1 O1 C11 C16 -15.1(10)
O1 C11 C12 C13 178.1(6)
C16 C11 C12 C13 0.1(12)
C11 C12 C13 C14 -0.3(12)
C12 C13 C14 C15 0.5(12)
C13 C14 C15 C16 -0.5(12)
C14 C15 C16 C11 0.3(12)
C12 C11 C16 C15 -0.1(12)
O1 C11 C16 C15 -177.9(7)
O1 P1 O2 C17 -38.3(6)
O3 P1 O2 C17 58.4(6)
Rh2 P1 O2 C17 -169.8(5)
P1 O2 C17 C18 -62.5(9)
P1 O2 C17 C22 124.9(6)
C22 C17 C18 C19 -2.4(11)
O2 C17 C18 C19 -174.6(6)
C17 C18 C19 C20 2.1(11)
C18 C19 C20 C21 -0.5(11)
C19 C20 C21 C22 -0.9(12)
C18 C17 C22 C21 1.0(11)
O2 C17 C22 C21 173.6(6)
C20 C21 C22 C17 0.7(12)
O2 P1 O3 C23 70.1(5)
O1 P1 O3 C23 167.9(5)
Rh2 P1 O3 C23 -60.0(5)
P1 O3 C23 C24 158.6(5)
P1 O3 C23 C28 -25.7(9)
C28 C23 C24 C25 0.9(12)
O3 C23 C24 C25 176.8(7)
C23 C24 C25 C26 1.0(14)
C24 C25 C26 C27 -1.9(14)
C25 C26 C27 C28 0.9(13)
C24 C23 C28 C27 -1.9(11)
O3 C23 C28 C27 -177.5(7)
C26 C27 C28 C23 1.0(12)
P1 Rh2 P2 O6 125.1(2)
S2 Rh2 P2 O6 -56.1(2)
S1 Rh2 P2 O6 -62.6(5)
Pd Rh2 P2 O6 -93.1(2)
Rh3 Rh2 P2 O6 -20.6(2)
P1 Rh2 P2 O4 4.6(2)
S2 Rh2 P2 O4 -176.6(2)
S1 Rh2 P2 O4 176.9(4)
Pd Rh2 P2 O4 146.37(19)
Rh3 Rh2 P2 O4 -141.08(19)
P1 Rh2 P2 O5 -118.2(2)
S2 Rh2 P2 O5 60.6(2)
S1 Rh2 P2 O5 54.1(5)
Pd Rh2 P2 O5 23.5(2)
Rh3 Rh2 P2 O5 96.1(2)
O6 P2 O4 C29 49.2(5)
O5 P2 O4 C29 -49.2(5)
Rh2 P2 O4 C29 179.7(4)
P2 O4 C29 C34 -104.8(7)
P2 O4 C29 C30 80.0(7)
C34 C29 C30 C31 2.6(11)
O4 C29 C30 C31 177.6(6)
C29 C30 C31 C32 -1.3(11)
C30 C31 C32 C33 -1.1(12)
C31 C32 C33 C34 2.3(12)
C30 C29 C34 C33 -1.4(11)
O4 C29 C34 C33 -176.6(6)
C32 C33 C34 C29 -1.1(12)
O6 P2 O5 C35 170.2(5)
O4 P2 O5 C35 -88.2(5)
Rh2 P2 O5 C35 41.5(6)
P2 O5 C35 C40 -148.5(5)
P2 O5 C35 C36 35.0(8)
C40 C35 C36 C37 2.7(10)
O5 C35 C36 C37 179.1(6)
C35 C36 C37 C38 -3.0(11)
C36 C37 C38 C39 0.7(12)
C37 C38 C39 C40 2.1(13)
O5 C35 C40 C39 -176.5(7)
C36 C35 C40 C39 0.0(11)
C38 C39 C40 C35 -2.5(13)
O4 P2 O6 C41 -114.5(5)
O5 P2 O6 C41 -11.0(6)
Rh2 P2 O6 C41 117.1(5)
P2 O6 C41 C42 83.4(9)
P2 O6 C41 C46 -104.9(8)
C46 C41 C42 C43 3.7(14)
O6 C41 C42 C43 175.0(7)
C41 C42 C43 C44 -1.4(14)
C42 C43 C44 C45 -0.1(14)
C43 C44 C45 C46 -0.6(14)
C42 C41 C46 C45 -4.3(14)
O6 C41 C46 C45 -175.7(8)
C44 C45 C46 C41 2.7(14)
P4 Rh3 P3 O7 45.2(2)
S1 Rh3 P3 O7 -136.3(2)
Pd Rh3 P3 O7 -173.95(19)
Rh2 Rh3 P3 O7 -95.8(2)
P4 Rh3 P3 O8 159.2(2)
S1 Rh3 P3 O8 -22.4(2)
Pd Rh3 P3 O8 -60.0(2)
Rh2 Rh3 P3 O8 18.2(2)
P4 Rh3 P3 O9 -73.8(2)
S1 Rh3 P3 O9 104.6(2)
Pd Rh3 P3 O9 67.0(2)
Rh2 Rh3 P3 O9 145.2(2)
O8 P3 O7 C47 36.7(6)
O9 P3 O7 C47 -64.5(6)
Rh3 P3 O7 C47 165.4(5)
P3 O7 C47 C52 -142.4(6)
P3 O7 C47 C48 40.1(9)
C52 C47 C48 C49 -0.2(11)
O7 C47 C48 C49 177.2(7)
C47 C48 C49 C50 -0.3(13)
C48 C49 C50 C51 0.0(13)
C49 C50 C51 C52 0.8(12)
C48 C47 C52 C51 1.0(11)
O7 C47 C52 C51 -176.5(6)
C50 C51 C52 C47 -1.3(11)
O7 P3 O8 C53 -146.2(6)
O9 P3 O8 C53 -44.5(6)
Rh3 P3 O8 C53 91.3(6)
P3 O8 C53 C58 47.7(10)
P3 O8 C53 C54 -139.3(6)
C58 C53 C54 C55 -0.2(13)
O8 C53 C54 C55 -173.5(7)
C53 C54 C55 C56 -2.4(14)
C54 C55 C56 C57 3.1(14)
C55 C56 C57 C58 -1.3(13)
C54 C53 C58 C57 1.9(12)
O8 C53 C58 C57 174.5(7)
C56 C57 C58 C53 -1.2(13)
O7 P3 O9 C59 -138.5(5)
O8 P3 O9 C59 123.4(5)
Rh3 P3 O9 C59 -13.2(6)
P3 O9 C59 C60 -47.3(8)
P3 O9 C59 C64 137.0(5)
O9 C59 C60 C61 -176.0(6)
C64 C59 C60 C61 -0.5(10)
C59 C60 C61 C62 1.5(11)
C60 C61 C62 C63 -1.1(12)
C61 C62 C63 C64 -0.4(12)
C62 C63 C64 C59 1.4(12)
O9 C59 C64 C63 174.8(6)
C60 C59 C64 C63 -0.9(11)
P3 Rh3 P4 O12 28.1(2)
S2 Rh3 P4 O12 -154.3(2)
Pd Rh3 P4 O12 -116.4(2)
Rh2 Rh3 P4 O12 169.6(2)
P3 Rh3 P4 O10 -98.0(2)
S2 Rh3 P4 O10 79.6(2)
Pd Rh3 P4 O10 117.5(2)
Rh2 Rh3 P4 O10 43.5(2)
P3 Rh3 P4 O11 150.9(2)
S2 Rh3 P4 O11 -31.5(2)
Pd Rh3 P4 O11 6.4(2)
Rh2 Rh3 P4 O11 -67.6(2)
O12 P4 O10 C65 -93.7(5)
O11 P4 O10 C65 164.3(5)
Rh3 P4 O10 C65 38.6(6)
P4 O10 C65 C70 -59.5(8)
P4 O10 C65 C66 123.0(6)
C70 C65 C66 C67 -0.7(11)
O10 C65 C66 C67 176.8(6)
C65 C66 C67 C68 1.9(11)
C66 C67 C68 C69 -2.3(11)
C67 C68 C69 C70 1.6(11)
C66 C65 C70 C69 0.0(11)
O10 C65 C70 C69 -177.4(6)
C68 C69 C70 C65 -0.5(11)
O12 P4 O11 C71 76.1(5)
O10 P4 O11 C71 177.7(5)
Rh3 P4 O11 C71 -53.6(5)
P4 O11 C71 C76 152.5(5)
P4 O11 C71 C72 -33.6(9)
C76 C71 C72 C73 0.0(11)
O11 C71 C72 C73 -173.6(6)
C71 C72 C73 C74 -0.5(11)
C72 C73 C74 C75 0.1(12)
C73 C74 C75 C76 0.9(12)
C72 C71 C76 C75 0.9(11)
O11 C71 C76 C75 174.8(6)
C74 C75 C76 C71 -1.4(12)
O10 P4 O12 C77 -36.6(6)
O11 P4 O12 C77 55.3(6)
Rh3 P4 O12 C77 -173.0(5)
P4 O12 C77 C78 -83.2(8)
P4 O12 C77 C82 100.4(6)
C82 C77 C78 C79 -0.8(11)
O12 C77 C78 C79 -177.1(6)
C77 C78 C79 C80 -0.9(11)
C78 C79 C80 C81 1.9(12)
C79 C80 C81 C82 -1.1(12)
C78 C77 C82 C81 1.6(10)
O12 C77 C82 C81 177.9(6)
C80 C81 C82 C77 -0.7(11)
